data_4108700
loop_
_publ_author_name
'Tillmann K\"opke'
'Maren Pink'
'Jeffrey M. Zaleski'

_publ_section_title
;
 Expansion by Contraction: Diversifying the Photochemical Reactivity Scope
 of Diazo-oxochlorins toward Development of in Situ Alkylating Agents
;
_journal_name_full 'Journal of the American Chemical Society'
_journal_page_first 15864
_journal_page_last 15871
_journal_paper_doi 10.1021/ja800094e
_journal_volume 130
_journal_year 2008
_chemical_formula_moiety 'C88 H52 N8 O2, 1.95 C4 H10 O, 0.1 C H2 Cl2'
_chemical_formula_sum 'C95.9 H71.71 Cl0.19 N8 O3.95'
_chemical_formula_weight 1406.19
_chemical_name_systematic
; 
 ? 
;
_space_group_IT_number 15
_symmetry_cell_setting monoclinic
_symmetry_space_group_name_Hall '-C 2yc'
_symmetry_space_group_name_H-M 'C 1 2/c 1'
_atom_sites_solution_hydrogens geom
_atom_sites_solution_primary direct
_atom_sites_solution_secondary difmap
_audit_creation_method SHELXL-97
_cell_angle_alpha 90.00
_cell_angle_beta 92.3810(10)
_cell_angle_gamma 90.00
_cell_formula_units_Z 8
_cell_length_a 21.0884(5)
_cell_length_b 17.8198(5)
_cell_length_c 39.0041(10)
_cell_measurement_reflns_used 8533
_cell_measurement_temperature 130(2)
_cell_measurement_theta_max 27.4
_cell_measurement_theta_min 2.2
_cell_volume 14644.7(7)
_computing_cell_refinement 'SAINT (Bruker, 2003)'
_computing_data_collection 'SMART (Bruker, 2001)'
_computing_data_reduction 'SAINT (Bruker, 2003)'
_computing_molecular_graphics 'SHELXTL (Bruker, 2003), XTEL (loc. libr.)'
_computing_publication_material 'SHELXTL (Bruker, 2003)'
_computing_structure_refinement 'SHELXL-97 (Sheldrick, 1997)'
_computing_structure_solution 'SIR-2004 (Burla et al., 2005)'
_diffrn_ambient_temperature 130(2)
_diffrn_detector 'CCD area detector'
_diffrn_detector_area_resol_mean 44.52
_diffrn_detector_type 'Bruker SMART 6000'
_diffrn_measured_fraction_theta_full 0.999
_diffrn_measured_fraction_theta_max 0.999
_diffrn_measurement_details '0.30 degree frames measured for 30 seconds each'
_diffrn_measurement_device 'three-circle goniometer with fixed chi'
_diffrn_measurement_device_type 'Bruker Platform goniometer'
_diffrn_measurement_method \w-scans
_diffrn_radiation_monochromator graphite
_diffrn_radiation_source 'fine-focus sealed tube'
_diffrn_radiation_type MoK\a
_diffrn_radiation_wavelength 0.71073
_diffrn_reflns_av_R_equivalents 0.0808
_diffrn_reflns_av_sigmaI/netI 0.0493
_diffrn_reflns_limit_h_max 27
_diffrn_reflns_limit_h_min -27
_diffrn_reflns_limit_k_max 23
_diffrn_reflns_limit_k_min -23
_diffrn_reflns_limit_l_max 50
_diffrn_reflns_limit_l_min -50
_diffrn_reflns_number 110879
_diffrn_reflns_theta_full 27.54
_diffrn_reflns_theta_max 27.54
_diffrn_reflns_theta_min 1.80
_diffrn_standards_decay_% 0.0
_diffrn_standards_interval_time 1212
_diffrn_standards_number 156
_exptl_absorpt_coefficient_mu 0.085
_exptl_absorpt_correction_T_max 0.9915
_exptl_absorpt_correction_T_min 0.9790
_exptl_absorpt_correction_type multi-scan
_exptl_absorpt_process_details 'SADABS, R. Blessing; 1995'
_exptl_crystal_colour 'dark brown'
_exptl_crystal_density_diffrn 1.276
_exptl_crystal_description plate
_exptl_crystal_F_000 5904
_exptl_crystal_size_max 0.25
_exptl_crystal_size_mid 0.22
_exptl_crystal_size_min 0.10
_refine_diff_density_max 1.268
_refine_diff_density_min -0.541
_refine_diff_density_rms 0.062
_refine_ls_extinction_method none
_refine_ls_goodness_of_fit_ref 1.016
_refine_ls_hydrogen_treatment riding
_refine_ls_matrix_type full
_refine_ls_number_parameters 1017
_refine_ls_number_reflns 16861
_refine_ls_number_restraints 36
_refine_ls_restrained_S_all 1.020
_refine_ls_R_factor_all 0.0975
_refine_ls_R_factor_gt 0.0579
_refine_ls_shift/su_max 0.001
_refine_ls_shift/su_mean 0.000
_refine_ls_structure_factor_coef Fsqd
_refine_ls_weighting_details 'calc w=1/[\s^2^(Fo^2^)+(0.0787P)^2^+28.5893P] where P=(Fo^2^+2Fc^2^)/3'
_refine_ls_weighting_scheme calc
_refine_ls_wR_factor_gt 0.1477
_refine_ls_wR_factor_ref 0.1795
_reflns_number_gt 11217
_reflns_number_total 16861
_reflns_threshold_expression >2sigma(I)
_cod_data_source_file ja800094e_si_007.cif
_cod_data_source_block 07005
_cod_original_formula_sum 'C95.90 H71.71 Cl0.19 N8 O3.95'
_cod_database_code 4108700

loop_
_symmetry_equiv_pos_as_xyz
'x, y, z'
'-x, y, -z+1/2'
'x+1/2, y+1/2, z'
'-x+1/2, y+1/2, -z+1/2'
'-x, -y, -z'
'x, -y, z-1/2'
'-x+1/2, -y+1/2, -z'
'x+1/2, -y+1/2, z-1/2'

loop_
_atom_site_label
_atom_site_type_symbol
_atom_site_fract_x
_atom_site_fract_y
_atom_site_fract_z
_atom_site_U_iso_or_equiv
_atom_site_adp_type
_atom_site_occupancy
_atom_site_symmetry_multiplicity
_atom_site_calc_flag
_atom_site_refinement_flags
_atom_site_disorder_assembly
_atom_site_disorder_group
O1A O 0.24997(8) -0.04681(9) 0.58621(4) 0.0261(3) Uani 1 1 d . . .
N1A N 0.38777(9) 0.03375(10) 0.55256(5) 0.0222(4) Uani 1 1 d . . .
N2A N 0.46061(9) 0.07824(10) 0.49079(5) 0.0214(4) Uani 1 1 d . . .
H2A H 0.4630 0.0861 0.5131 0.026 Uiso 1 1 calc R . .
N3A N 0.54182(9) 0.15535(10) 0.53955(5) 0.0230(4) Uani 1 1 d . . .
N4A N 0.47423(9) 0.09448(11) 0.59954(5) 0.0226(4) Uani 1 1 d . . .
H4A H 0.4671 0.0950 0.5771 0.027 Uiso 1 1 calc R . .
C1A C 0.35318(10) 0.01629(12) 0.58106(6) 0.0225(4) Uani 1 1 d . . .
C2A C 0.28818(10) -0.01332(12) 0.56977(6) 0.0221(4) Uani 1 1 d . . .
C3A C 0.28159(10) 0.01067(12) 0.53176(6) 0.0209(4) Uani 1 1 d . . .
C4A C 0.35049(10) 0.02253(12) 0.52508(6) 0.0200(4) Uani 1 1 d . . .
C5A C 0.36263(10) 0.00821(12) 0.49050(6) 0.0211(4) Uani 1 1 d . . .
C6A C 0.41562(10) 0.03441(12) 0.47418(6) 0.0217(4) Uani 1 1 d . . .
C7A C 0.43141(11) 0.03305(13) 0.43862(6) 0.0250(5) Uani 1 1 d . . .
H7A H 0.4097 0.0057 0.4208 0.030 Uiso 1 1 calc R . .
C8A C 0.48279(11) 0.07786(13) 0.43507(6) 0.0245(5) Uani 1 1 d . . .
H8A H 0.5030 0.0875 0.4142 0.029 Uiso 1 1 calc R . .
C9A C 0.50139(10) 0.10810(12) 0.46796(6) 0.0227(4) Uani 1 1 d . . .
C10A C 0.54964(10) 0.15900(12) 0.47638(6) 0.0226(4) Uani 1 1 d . . .
C11A C 0.56808(11) 0.18047(12) 0.51018(6) 0.0231(5) Uani 1 1 d . . .
C12A C 0.62141(11) 0.23024(13) 0.51830(6) 0.0262(5) Uani 1 1 d . . .
H12A H 0.6462 0.2564 0.5024 0.031 Uiso 1 1 calc R . .
C13A C 0.62862(11) 0.23177(13) 0.55272(6) 0.0270(5) Uani 1 1 d . . .
H13A H 0.6603 0.2584 0.5658 0.032 Uiso 1 1 calc R . .
C14A C 0.57886(10) 0.18507(12) 0.56609(6) 0.0226(4) Uani 1 1 d . . .
C15A C 0.57324(11) 0.16967(12) 0.60104(6) 0.0236(5) Uani 1 1 d . . .
C16A C 0.52555(11) 0.12703(13) 0.61632(6) 0.0238(5) Uani 1 1 d . . .
C17A C 0.51885(11) 0.11306(14) 0.65180(6) 0.0272(5) Uani 1 1 d . . .
H17A H 0.5475 0.1287 0.6699 0.033 Uiso 1 1 calc R . .
C18A C 0.46412(11) 0.07320(14) 0.65555(6) 0.0272(5) Uani 1 1 d . . .
H18A H 0.4481 0.0566 0.6766 0.033 Uiso 1 1 calc R . .
C19A C 0.43553(11) 0.06093(13) 0.62248(6) 0.0238(5) Uani 1 1 d . . .
C20A C 0.37738(11) 0.02364(13) 0.61435(6) 0.0234(5) Uani 1 1 d . . .
C21A C 0.26024(10) -0.03785(12) 0.50182(6) 0.0214(4) Uani 1 1 d . . .
C22A C 0.30716(10) -0.03360(12) 0.47677(6) 0.0210(4) Uani 1 1 d . . .
C23A C 0.20487(11) -0.07827(12) 0.49581(6) 0.0243(5) Uani 1 1 d . . .
H23A H 0.1736 -0.0805 0.5126 0.029 Uiso 1 1 calc R . .
C24A C 0.19576(11) -0.11566(13) 0.46455(6) 0.0262(5) Uani 1 1 d . . .
H24A H 0.1583 -0.1444 0.4602 0.031 Uiso 1 1 calc R . .
C25A C 0.24109(11) -0.11113(13) 0.43975(6) 0.0264(5) Uani 1 1 d . . .
H25A H 0.2339 -0.1363 0.4185 0.032 Uiso 1 1 calc R . .
C26A C 0.29651(11) -0.07064(13) 0.44552(6) 0.0242(5) Uani 1 1 d . . .
H26A H 0.3271 -0.0681 0.4283 0.029 Uiso 1 1 calc R . .
C27A C 0.58222(11) 0.19256(12) 0.44666(6) 0.0240(5) Uani 1 1 d . . .
C28A C 0.54720(12) 0.23637(14) 0.42319(6) 0.0304(5) Uani 1 1 d . . .
H28A H 0.5035 0.2452 0.4265 0.036 Uiso 1 1 calc R . .
C29A C 0.57533(13) 0.26741(15) 0.39495(7) 0.0353(6) Uani 1 1 d . . .
H29A H 0.5511 0.2981 0.3794 0.042 Uiso 1 1 calc R . .
C30A C 0.63844(13) 0.25364(14) 0.38943(6) 0.0328(6) Uani 1 1 d . . .
H30A H 0.6575 0.2740 0.3698 0.039 Uiso 1 1 calc R . .
C31A C 0.67412(12) 0.21003(14) 0.41248(6) 0.0304(5) Uani 1 1 d . . .
H31A H 0.7176 0.2004 0.4087 0.036 Uiso 1 1 calc R . .
C32A C 0.64620(11) 0.18026(13) 0.44125(6) 0.0262(5) Uani 1 1 d . . .
H32A H 0.6710 0.1514 0.4573 0.031 Uiso 1 1 calc R . .
C33A C 0.62544(11) 0.19704(14) 0.62509(6) 0.0263(5) Uani 1 1 d . . .
C34A C 0.63654(12) 0.27337(15) 0.63038(7) 0.0333(6) Uani 1 1 d . . .
H34A H 0.6090 0.3093 0.6196 0.040 Uiso 1 1 calc R . .
C35A C 0.68772(14) 0.29732(18) 0.65128(7) 0.0419(7) Uani 1 1 d . . .
H35A H 0.6956 0.3494 0.6544 0.050 Uiso 1 1 calc R . .
C36A C 0.72695(13) 0.2450(2) 0.66748(7) 0.0445(7) Uani 1 1 d . . .
H36A H 0.7616 0.2614 0.6819 0.053 Uiso 1 1 calc R . .
C37C C 0.71630(13) 0.16875(19) 0.66294(7) 0.0415(7) Uani 1 1 d . . .
C38C C 0.66548(12) 0.14466(16) 0.64162(6) 0.0329(6) Uani 1 1 d . . .
C39A C 0.34322(11) -0.00743(13) 0.64403(6) 0.0241(5) Uani 1 1 d . . .
C40A C 0.36217(13) -0.07527(15) 0.65856(7) 0.0360(6) Uani 1 1 d . . .
H40A H 0.3955 -0.1029 0.6489 0.043 Uiso 1 1 calc R . .
C41A C 0.33288(14) -0.10323(16) 0.68714(8) 0.0420(7) Uani 1 1 d . . .
H41A H 0.3469 -0.1493 0.6971 0.050 Uiso 1 1 calc R . .
C42A C 0.28382(15) -0.06484(16) 0.70106(7) 0.0407(7) Uani 1 1 d . . .
H42A H 0.2639 -0.0841 0.7206 0.049 Uiso 1 1 calc R . .
C43A C 0.26371(18) 0.00185(18) 0.68646(8) 0.0553(9) Uani 1 1 d . . .
H43A H 0.2293 0.0284 0.6957 0.066 Uiso 1 1 calc R . .
C44A C 0.29361(16) 0.03044(16) 0.65818(8) 0.0464(8) Uani 1 1 d . . .
H44A H 0.2797 0.0768 0.6485 0.056 Uiso 1 1 calc R . .
O1B O 0.13572(8) 0.06492(10) 0.51493(4) 0.0277(4) Uani 1 1 d . . .
N1B N 0.22490(9) 0.13862(10) 0.58548(5) 0.0218(4) Uani 1 1 d . . .
N2B N 0.33521(9) 0.23276(10) 0.61159(5) 0.0232(4) Uani 1 1 d . . .
H2B H 0.3018 0.2108 0.6199 0.028 Uiso 1 1 calc R . .
N3B N 0.27132(9) 0.23187(11) 0.67510(5) 0.0240(4) Uani 1 1 d . . .
N4B N 0.15974(9) 0.14403(11) 0.64599(5) 0.0257(4) Uani 1 1 d . . .
H4B H 0.1938 0.1643 0.6375 0.031 Uiso 1 1 calc R . .
C1B C 0.17223(10) 0.09846(12) 0.57360(6) 0.0220(4) Uani 1 1 d . . .
C2B C 0.17744(10) 0.08134(12) 0.53583(6) 0.0213(4) Uani 1 1 d . . .
C3B C 0.24719(10) 0.09276(12) 0.52963(5) 0.0203(4) Uani 1 1 d . . .
C4B C 0.26555(10) 0.14004(12) 0.56039(6) 0.0205(4) Uani 1 1 d . . .
C5B C 0.31644(10) 0.18822(12) 0.55316(6) 0.0216(4) Uani 1 1 d . . .
C6B C 0.35104(11) 0.23006(12) 0.57778(6) 0.0224(4) Uani 1 1 d . . .
C7B C 0.40775(11) 0.27285(13) 0.57517(6) 0.0271(5) Uani 1 1 d . . .
H7B H 0.4298 0.2814 0.5548 0.032 Uiso 1 1 calc R . .
C8B C 0.42488(11) 0.29937(14) 0.60705(6) 0.0284(5) Uani 1 1 d . . .
H8B H 0.4611 0.3292 0.6127 0.034 Uiso 1 1 calc R . .
C9B C 0.37890(11) 0.27457(12) 0.63053(6) 0.0240(5) Uani 1 1 d . . .
C10B C 0.37526(11) 0.29158(12) 0.66522(6) 0.0236(5) Uani 1 1 d . . .
C11B C 0.32463(11) 0.27018(12) 0.68593(6) 0.0245(5) Uani 1 1 d . . .
C12B C 0.32357(12) 0.28651(14) 0.72234(6) 0.0289(5) Uani 1 1 d . . .
H12B H 0.3552 0.3124 0.7358 0.035 Uiso 1 1 calc R . .
C13B C 0.26909(12) 0.25781(14) 0.73342(6) 0.0293(5) Uani 1 1 d . . .
H13B H 0.2548 0.2597 0.7562 0.035 Uiso 1 1 calc R . .
C14B C 0.23632(11) 0.22329(13) 0.70394(6) 0.0252(5) Uani 1 1 d . . .
C15B C 0.17783(11) 0.18651(13) 0.70605(6) 0.0259(5) Uani 1 1 d . . .
C16B C 0.14279(11) 0.15061(13) 0.67937(6) 0.0272(5) Uani 1 1 d . . .
C17B C 0.08447(12) 0.11118(14) 0.68183(6) 0.0310(5) Uani 1 1 d . . .
H17B H 0.0608 0.1064 0.7019 0.037 Uiso 1 1 calc R . .
C18B C 0.06826(12) 0.08133(14) 0.65044(6) 0.0301(5) Uani 1 1 d . . .
H18B H 0.0315 0.0523 0.6449 0.036 Uiso 1 1 calc R . .
C19B C 0.11610(11) 0.10138(13) 0.62760(6) 0.0263(5) Uani 1 1 d . . .
C20B C 0.12086(11) 0.08022(13) 0.59284(6) 0.0237(5) Uani 1 1 d . . .
C21B C 0.31996(10) 0.18778(12) 0.51541(6) 0.0219(4) Uani 1 1 d . . .
C22B C 0.27364(10) 0.13831(12) 0.50108(6) 0.0221(4) Uani 1 1 d . . .
C23B C 0.26189(11) 0.13280(13) 0.46595(6) 0.0249(5) Uani 1 1 d . . .
H23B H 0.2296 0.1006 0.4567 0.030 Uiso 1 1 calc R . .
C24B C 0.29880(11) 0.17579(13) 0.44450(6) 0.0279(5) Uani 1 1 d . . .
H24B H 0.2915 0.1731 0.4203 0.033 Uiso 1 1 calc R . .
C25B C 0.34614(12) 0.22247(13) 0.45819(6) 0.0289(5) Uani 1 1 d . . .
H25B H 0.3719 0.2498 0.4432 0.035 Uiso 1 1 calc R . .
C26B C 0.35654(11) 0.22994(13) 0.49358(6) 0.0264(5) Uani 1 1 d . . .
H26B H 0.3881 0.2633 0.5027 0.032 Uiso 1 1 calc R . .
C27B C 0.42920(11) 0.33609(13) 0.68095(6) 0.0252(5) Uani 1 1 d . . .
C28B C 0.49037(12) 0.30687(14) 0.68220(6) 0.0304(5) Uani 1 1 d . . .
H28B H 0.4974 0.2577 0.6738 0.036 Uiso 1 1 calc R . .
C29B C 0.54138(12) 0.34840(16) 0.69554(7) 0.0341(6) Uani 1 1 d . . .
H29B H 0.5828 0.3274 0.6965 0.041 Uiso 1 1 calc R . .
C30B C 0.53160(12) 0.42050(15) 0.70740(7) 0.0344(6) Uani 1 1 d . . .
H30B H 0.5664 0.4494 0.7163 0.041 Uiso 1 1 calc R . .
C31B C 0.47099(13) 0.45031(15) 0.70621(7) 0.0344(6) Uani 1 1 d . . .
H31B H 0.4643 0.4998 0.7143 0.041 Uiso 1 1 calc R . .
C32B C 0.41997(12) 0.40879(14) 0.69329(6) 0.0291(5) Uani 1 1 d . . .
H32B H 0.3785 0.4297 0.6928 0.035 Uiso 1 1 calc R . .
C33B C 0.14944(11) 0.18006(14) 0.74062(6) 0.0272(5) Uani 1 1 d . . .
C34B C 0.10203(13) 0.22868(17) 0.75040(7) 0.0387(6) Uani 1 1 d . . .
H34B H 0.0892 0.2690 0.7358 0.046 Uiso 1 1 calc R . .
C35B C 0.07335(14) 0.21861(19) 0.78146(7) 0.0451(7) Uani 1 1 d . . .
H35B H 0.0413 0.2524 0.7881 0.054 Uiso 1 1 calc R . .
C36B C 0.09120(13) 0.15947(17) 0.80284(7) 0.0405(7) Uani 1 1 d . . .
H36B H 0.0707 0.1520 0.8238 0.049 Uiso 1 1 calc R . .
C37B C 0.13889(13) 0.11140(16) 0.79351(7) 0.0378(6) Uani 1 1 d . . .
H37B H 0.1520 0.0714 0.8083 0.045 Uiso 1 1 calc R . .
C38B C 0.16769(12) 0.12183(15) 0.76241(7) 0.0332(6) Uani 1 1 d . . .
H38B H 0.2003 0.0885 0.7560 0.040 Uiso 1 1 calc R . .
C39B C 0.06992(11) 0.03155(13) 0.57669(6) 0.0242(5) Uani 1 1 d . . .
C40B C 0.01369(11) 0.06133(14) 0.56292(7) 0.0312(5) Uani 1 1 d . . .
H40B H 0.0049 0.1132 0.5656 0.037 Uiso 1 1 calc R . .
C41B C -0.02969(12) 0.01572(15) 0.54523(7) 0.0337(6) Uani 1 1 d . . .
H41B H -0.0677 0.0368 0.5355 0.040 Uiso 1 1 calc R . .
C42B C -0.01808(12) -0.05977(14) 0.54172(6) 0.0300(5) Uani 1 1 d . . .
H42B H -0.0479 -0.0908 0.5295 0.036 Uiso 1 1 calc R . .
C43B C 0.03702(12) -0.09038(14) 0.55602(7) 0.0331(6) Uani 1 1 d . . .
H43B H 0.0447 -0.1427 0.5541 0.040 Uiso 1 1 calc R . .
C44B C 0.08129(11) -0.04477(13) 0.57329(6) 0.0288(5) Uani 1 1 d . . .
H44B H 0.1195 -0.0659 0.5828 0.035 Uiso 1 1 calc R . .
C1S C 0.2084(2) 0.4508(3) 0.69903(11) 0.0923(16) Uani 1 1 d DU . .
H1S1 H 0.2438 0.4356 0.7146 0.138 Uiso 1 1 calc R . .
H1S2 H 0.1701 0.4230 0.7047 0.138 Uiso 1 1 calc R . .
H1S3 H 0.2008 0.5047 0.7015 0.138 Uiso 1 1 calc R . .
C2S C 0.22536(16) 0.43315(19) 0.66093(10) 0.0607(9) Uani 1 1 d DU . .
H2S1 H 0.2341 0.3790 0.6581 0.073 Uiso 1 1 calc R . .
H2S2 H 0.1898 0.4474 0.6449 0.073 Uiso 1 1 calc R . .
O1S O 0.28013(10) 0.47612(13) 0.65446(5) 0.0510(5) Uani 1 1 d DU . .
C3S C 0.29865(18) 0.4586(2) 0.62082(7) 0.0650(11) Uani 1 1 d DU . .
H3S1 H 0.2647 0.4714 0.6035 0.078 Uiso 1 1 calc R . .
H3S2 H 0.3093 0.4047 0.6187 0.078 Uiso 1 1 calc R . .
C4S C 0.36135(18) 0.5112(3) 0.61633(10) 0.114(2) Uani 1 1 d DU . .
H4S1 H 0.3507 0.5637 0.6210 0.171 Uiso 1 1 calc R . .
H4S2 H 0.3755 0.5068 0.5928 0.171 Uiso 1 1 calc R . .
H4S3 H 0.3954 0.4947 0.6325 0.171 Uiso 1 1 calc R . .
C5S C 0.0844(3) 0.3154(4) 0.64476(19) 0.0440(12) Uani 0.4520(8) 1 d PDU A -1
H5S1 H 0.1267 0.3102 0.6559 0.066 Uiso 0.4520(8) 1 calc PR A -1
H5S2 H 0.0885 0.3256 0.6203 0.066 Uiso 0.4520(8) 1 calc PR A -1
H5S3 H 0.0605 0.2687 0.6476 0.066 Uiso 0.4520(8) 1 calc PR A -1
C6S C 0.0503(4) 0.3781(5) 0.6607(2) 0.0518(18) Uani 0.4520(8) 1 d PDU A -1
H6S1 H 0.0730 0.4257 0.6567 0.062 Uiso 0.4520(8) 1 calc PR A -1
H6S2 H 0.0071 0.3824 0.6500 0.062 Uiso 0.4520(8) 1 calc PR A -1
O2S O 0.04638(19) 0.3660(2) 0.69606(10) 0.0336(9) Uani 0.4520(8) 1 d PDU A -1
C7S C 0.0172(3) 0.4268(3) 0.71300(15) 0.0358(13) Uani 0.4520(8) 1 d PDU A -1
H7S1 H -0.0274 0.4321 0.7044 0.043 Uiso 0.4520(8) 1 calc PR A -1
H7S2 H 0.0398 0.4741 0.7081 0.043 Uiso 0.4520(8) 1 calc PR A -1
C8S C 0.0191(3) 0.4131(4) 0.7509(2) 0.0452(18) Uani 0.4520(8) 1 d PDU A -1
H8S1 H -0.0036 0.3665 0.7557 0.068 Uiso 0.4520(8) 1 calc PR A -1
H8S2 H -0.0012 0.4550 0.7624 0.068 Uiso 0.4520(8) 1 calc PR A -1
H8S3 H 0.0633 0.4087 0.7594 0.068 Uiso 0.4520(8) 1 calc PR A -1
Cl1S Cl 0.1058(4) 0.3039(4) 0.62159(19) 0.0440(12) Uani 0.0959(16) 1 d PDU A 2
Cl2S Cl 0.0453(5) 0.4158(6) 0.6624(2) 0.0518(18) Uani 0.0959(16) 1 d PDU A 2
C11S C 0.0568(15) 0.3196(6) 0.6558(6) 0.071(11) Uani 0.0959(16) 1 d PDU A 2
H11A H 0.0763 0.2969 0.6769 0.085 Uiso 0.0959(16) 1 calc PR A 2
H11B H 0.0153 0.2950 0.6511 0.085 Uiso 0.0959(16) 1 calc PR A 2
O3S O 0.5000 0.10441(16) 0.7500 0.0491(7) Uani 1 2 d SU . .
C9S C 0.44409(15) 0.14787(16) 0.74836(8) 0.0453(7) Uani 1 1 d U . .
H9A H 0.4410 0.1758 0.7264 0.054 Uiso 1 1 calc R . .
H9B H 0.4450 0.1847 0.7674 0.054 Uiso 1 1 calc R . .
C10S C 0.38841(17) 0.0971(2) 0.75100(10) 0.0618(9) Uani 1 1 d U . .
H10A H 0.3885 0.0600 0.7325 0.093 Uiso 1 1 calc R . .
H10B H 0.3492 0.1267 0.7490 0.093 Uiso 1 1 calc R . .
H10C H 0.3908 0.0714 0.7732 0.093 Uiso 1 1 calc R . .

loop_
_atom_site_aniso_label
_atom_site_aniso_U_11
_atom_site_aniso_U_22
_atom_site_aniso_U_33
_atom_site_aniso_U_23
_atom_site_aniso_U_13
_atom_site_aniso_U_12
O1A 0.0274(8) 0.0263(8) 0.0248(8) 0.0029(6) 0.0042(7) -0.0014(7)
N1A 0.0223(9) 0.0224(9) 0.0217(9) -0.0009(7) -0.0003(7) 0.0008(7)
N2A 0.0229(9) 0.0217(9) 0.0197(9) 0.0003(7) 0.0024(7) 0.0002(7)
N3A 0.0246(10) 0.0229(9) 0.0216(9) 0.0003(7) 0.0006(7) 0.0010(8)
N4A 0.0239(9) 0.0266(10) 0.0172(9) -0.0011(7) -0.0013(7) 0.0015(8)
C1A 0.0231(11) 0.0213(11) 0.0229(11) 0.0001(8) 0.0004(9) 0.0015(9)
C2A 0.0229(11) 0.0193(10) 0.0240(11) -0.0013(8) 0.0010(9) 0.0018(9)
C3A 0.0211(10) 0.0200(10) 0.0214(11) 0.0002(8) 0.0009(8) -0.0002(8)
C4A 0.0214(10) 0.0161(10) 0.0225(11) 0.0012(8) 0.0008(8) 0.0014(8)
C5A 0.0227(11) 0.0204(10) 0.0201(10) 0.0000(8) 0.0008(8) 0.0034(8)
C6A 0.0238(11) 0.0190(10) 0.0220(11) -0.0003(8) -0.0007(8) 0.0029(9)
C7A 0.0274(12) 0.0256(11) 0.0224(11) -0.0033(9) 0.0026(9) 0.0009(9)
C8A 0.0276(12) 0.0241(11) 0.0220(11) -0.0015(9) 0.0043(9) 0.0022(9)
C9A 0.0226(11) 0.0213(11) 0.0242(11) 0.0013(8) 0.0026(9) 0.0029(9)
C10A 0.0222(11) 0.0218(11) 0.0239(11) 0.0019(8) 0.0032(9) 0.0031(9)
C11A 0.0234(11) 0.0191(10) 0.0270(12) 0.0014(9) 0.0013(9) 0.0011(9)
C12A 0.0258(12) 0.0232(11) 0.0298(12) 0.0009(9) 0.0029(9) -0.0023(9)
C13A 0.0268(12) 0.0234(11) 0.0308(13) -0.0025(9) 0.0010(9) -0.0024(9)
C14A 0.0200(11) 0.0219(11) 0.0257(11) -0.0009(9) 0.0000(8) 0.0028(8)
C15A 0.0231(11) 0.0223(11) 0.0251(11) -0.0019(9) -0.0003(9) 0.0026(9)
C16A 0.0223(11) 0.0255(11) 0.0234(11) -0.0029(9) -0.0009(9) 0.0036(9)
C17A 0.0267(12) 0.0315(12) 0.0232(12) -0.0028(9) -0.0026(9) 0.0013(10)
C18A 0.0293(12) 0.0309(12) 0.0214(11) 0.0005(9) 0.0004(9) 0.0003(10)
C19A 0.0242(11) 0.0239(11) 0.0232(11) -0.0002(9) 0.0008(9) 0.0009(9)
C20A 0.0241(11) 0.0235(11) 0.0225(11) -0.0005(9) 0.0010(9) 0.0016(9)
C21A 0.0247(11) 0.0187(10) 0.0208(11) 0.0015(8) -0.0003(8) 0.0012(8)
C22A 0.0216(10) 0.0177(10) 0.0236(11) 0.0001(8) -0.0004(8) 0.0021(8)
C23A 0.0245(11) 0.0229(11) 0.0255(12) 0.0015(9) 0.0023(9) -0.0015(9)
C24A 0.0264(12) 0.0228(11) 0.0291(12) -0.0002(9) -0.0032(9) -0.0029(9)
C25A 0.0306(12) 0.0241(11) 0.0241(12) -0.0041(9) -0.0029(9) -0.0003(9)
C26A 0.0267(12) 0.0237(11) 0.0220(11) -0.0017(9) -0.0002(9) 0.0015(9)
C27A 0.0274(12) 0.0210(11) 0.0238(11) -0.0019(9) 0.0036(9) -0.0006(9)
C28A 0.0311(13) 0.0298(12) 0.0305(13) 0.0046(10) 0.0041(10) 0.0025(10)
C29A 0.0405(15) 0.0337(14) 0.0319(14) 0.0086(11) 0.0044(11) 0.0025(11)
C30A 0.0405(15) 0.0314(13) 0.0275(13) 0.0012(10) 0.0120(11) -0.0055(11)
C31A 0.0303(13) 0.0275(12) 0.0342(13) -0.0057(10) 0.0107(10) -0.0035(10)
C32A 0.0262(12) 0.0234(11) 0.0291(12) -0.0012(9) 0.0021(9) -0.0003(9)
C33A 0.0226(11) 0.0336(13) 0.0229(11) -0.0042(9) 0.0025(9) -0.0017(9)
C34A 0.0318(13) 0.0351(14) 0.0330(14) -0.0069(11) 0.0023(10) -0.0035(11)
C35A 0.0414(16) 0.0488(17) 0.0361(15) -0.0146(13) 0.0067(12) -0.0174(13)
C36A 0.0321(14) 0.074(2) 0.0271(14) -0.0080(13) 0.0000(11) -0.0177(14)
C37C 0.0287(13) 0.066(2) 0.0295(14) 0.0025(13) -0.0020(11) -0.0062(13)
C38C 0.0253(12) 0.0450(15) 0.0281(13) 0.0027(11) -0.0005(10) 0.0017(11)
C39A 0.0260(11) 0.0258(11) 0.0202(11) 0.0005(9) -0.0024(9) -0.0019(9)
C40A 0.0291(13) 0.0289(13) 0.0497(16) 0.0081(11) 0.0005(11) -0.0009(10)
C41A 0.0400(15) 0.0337(14) 0.0515(18) 0.0202(13) -0.0088(13) -0.0116(12)
C42A 0.0550(18) 0.0431(16) 0.0241(13) 0.0043(11) 0.0022(12) -0.0175(14)
C43A 0.081(2) 0.0403(17) 0.0474(18) 0.0044(14) 0.0372(17) 0.0087(16)
C44A 0.065(2) 0.0335(15) 0.0432(16) 0.0130(12) 0.0265(15) 0.0155(14)
O1B 0.0235(8) 0.0332(9) 0.0261(9) -0.0025(7) -0.0019(7) -0.0003(7)
N1B 0.0214(9) 0.0209(9) 0.0232(9) 0.0003(7) 0.0014(7) -0.0015(7)
N2B 0.0232(9) 0.0230(9) 0.0237(10) -0.0015(7) 0.0036(7) -0.0052(8)
N3B 0.0236(10) 0.0240(10) 0.0246(10) -0.0014(8) 0.0027(8) -0.0026(8)
N4B 0.0251(10) 0.0284(10) 0.0242(10) -0.0037(8) 0.0069(8) -0.0069(8)
C1B 0.0232(11) 0.0202(10) 0.0227(11) -0.0009(8) 0.0012(9) 0.0000(9)
C2B 0.0226(11) 0.0175(10) 0.0235(11) 0.0006(8) 0.0003(9) 0.0014(8)
C3B 0.0212(11) 0.0206(10) 0.0191(10) 0.0013(8) 0.0003(8) 0.0007(8)
C4B 0.0209(10) 0.0189(10) 0.0218(11) 0.0001(8) 0.0013(8) 0.0018(8)
C5B 0.0206(10) 0.0188(10) 0.0257(11) 0.0000(8) 0.0030(8) 0.0018(8)
C6B 0.0236(11) 0.0192(10) 0.0245(11) 0.0011(8) 0.0033(9) -0.0002(9)
C7B 0.0250(11) 0.0287(12) 0.0278(12) -0.0004(9) 0.0050(9) -0.0050(10)
C8B 0.0266(12) 0.0273(12) 0.0315(13) -0.0017(10) 0.0032(10) -0.0055(10)
C9B 0.0227(11) 0.0216(11) 0.0277(12) -0.0010(9) 0.0007(9) -0.0016(9)
C10B 0.0229(11) 0.0216(11) 0.0263(12) -0.0012(9) 0.0009(9) -0.0010(9)
C11B 0.0276(12) 0.0207(11) 0.0252(12) -0.0013(9) 0.0003(9) -0.0006(9)
C12B 0.0310(13) 0.0304(12) 0.0252(12) -0.0037(9) -0.0002(10) -0.0048(10)
C13B 0.0319(13) 0.0304(12) 0.0260(12) -0.0040(10) 0.0045(10) -0.0052(10)
C14B 0.0282(12) 0.0231(11) 0.0246(11) -0.0011(9) 0.0038(9) -0.0008(9)
C15B 0.0288(12) 0.0243(11) 0.0248(12) -0.0023(9) 0.0053(9) -0.0018(9)
C16B 0.0289(12) 0.0287(12) 0.0245(12) -0.0027(9) 0.0066(9) -0.0033(10)
C17B 0.0288(12) 0.0368(14) 0.0280(13) -0.0034(10) 0.0098(10) -0.0079(10)
C18B 0.0272(12) 0.0331(13) 0.0306(13) -0.0041(10) 0.0080(10) -0.0092(10)
C19B 0.0260(12) 0.0246(11) 0.0285(12) -0.0035(9) 0.0034(9) -0.0040(9)
C20B 0.0239(11) 0.0219(11) 0.0253(11) -0.0014(9) 0.0013(9) -0.0016(9)
C21B 0.0239(11) 0.0193(10) 0.0227(11) 0.0010(8) 0.0029(9) 0.0045(9)
C22B 0.0223(11) 0.0209(10) 0.0233(11) 0.0021(8) 0.0032(8) 0.0036(9)
C23B 0.0259(11) 0.0243(11) 0.0245(12) 0.0018(9) -0.0001(9) 0.0057(9)
C24B 0.0317(12) 0.0293(12) 0.0228(11) 0.0045(9) 0.0029(9) 0.0082(10)
C25B 0.0335(13) 0.0275(12) 0.0265(12) 0.0064(9) 0.0089(10) 0.0043(10)
C26B 0.0278(12) 0.0234(11) 0.0282(12) 0.0028(9) 0.0048(9) 0.0005(9)
C27B 0.0267(12) 0.0254(11) 0.0234(11) 0.0011(9) -0.0003(9) -0.0033(9)
C28B 0.0294(13) 0.0303(13) 0.0315(13) -0.0032(10) 0.0020(10) 0.0013(10)
C29B 0.0250(12) 0.0436(15) 0.0335(14) -0.0019(11) -0.0013(10) -0.0024(11)
C30B 0.0318(13) 0.0391(14) 0.0318(13) -0.0008(11) -0.0032(10) -0.0114(11)
C31B 0.0388(14) 0.0274(13) 0.0368(14) -0.0024(10) -0.0025(11) -0.0052(11)
C32B 0.0279(12) 0.0283(12) 0.0309(13) 0.0015(10) -0.0008(10) -0.0011(10)
C33B 0.0276(12) 0.0309(12) 0.0235(11) -0.0052(9) 0.0045(9) -0.0072(10)
C34B 0.0405(15) 0.0453(16) 0.0306(14) -0.0026(12) 0.0063(11) 0.0036(12)
C35B 0.0405(16) 0.0601(19) 0.0356(15) -0.0125(13) 0.0116(12) 0.0035(14)
C36B 0.0398(15) 0.0577(18) 0.0244(13) -0.0078(12) 0.0078(11) -0.0200(13)
C37B 0.0435(15) 0.0434(15) 0.0268(13) 0.0013(11) 0.0034(11) -0.0149(13)
C38B 0.0330(13) 0.0354(14) 0.0316(13) -0.0019(10) 0.0064(11) -0.0049(11)
C39B 0.0222(11) 0.0265(11) 0.0241(11) -0.0007(9) 0.0035(9) -0.0031(9)
C40B 0.0252(12) 0.0274(12) 0.0410(15) -0.0023(10) 0.0034(10) 0.0022(10)
C41B 0.0235(12) 0.0374(14) 0.0399(15) 0.0043(11) -0.0032(10) 0.0010(10)
C42B 0.0273(12) 0.0330(13) 0.0294(13) -0.0002(10) -0.0034(10) -0.0079(10)
C43B 0.0321(13) 0.0251(12) 0.0418(15) -0.0008(10) -0.0034(11) -0.0033(10)
C44B 0.0247(12) 0.0267(12) 0.0344(13) 0.0013(10) -0.0036(10) -0.0019(9)
C1S 0.097(3) 0.104(4) 0.079(3) 0.035(3) 0.047(3) 0.041(3)
C2S 0.058(2) 0.0458(19) 0.078(3) 0.0087(17) 0.0021(18) 0.0030(16)
O1S 0.0518(13) 0.0553(13) 0.0461(12) -0.0014(10) 0.0053(10) 0.0015(10)
C3S 0.098(3) 0.081(2) 0.0168(13) 0.0116(14) 0.0071(15) 0.064(2)
C4S 0.081(3) 0.205(6) 0.059(2) 0.085(3) 0.044(2) 0.089(3)
C5S 0.043(3) 0.049(3) 0.040(3) 0.001(2) -0.004(2) 0.016(2)
C6S 0.047(3) 0.065(6) 0.043(3) -0.003(4) -0.008(2) 0.037(4)
O2S 0.039(2) 0.0239(19) 0.037(2) 0.0081(16) -0.0076(17) -0.0003(16)
C7S 0.034(3) 0.027(3) 0.046(3) 0.002(2) -0.007(3) 0.002(2)
C8S 0.059(5) 0.029(3) 0.047(3) -0.001(3) -0.009(5) 0.003(2)
Cl1S 0.043(3) 0.049(3) 0.040(3) 0.001(2) -0.004(2) 0.016(2)
Cl2S 0.047(3) 0.065(6) 0.043(3) -0.003(4) -0.008(2) 0.037(4)
C11S 0.09(3) 0.101(15) 0.025(15) 0.004(17) 0.002(13) 0.08(2)
O3S 0.0519(18) 0.0329(15) 0.063(2) 0.000 0.0026(15) 0.000
C9S 0.0570(19) 0.0342(15) 0.0445(17) 0.0007(12) 0.0012(14) 0.0049(13)
C10S 0.057(2) 0.057(2) 0.072(2) 0.0047(18) 0.0126(18) -0.0041(17)

loop_
_atom_type_symbol
_atom_type_description
_atom_type_scat_dispersion_real
_atom_type_scat_dispersion_imag
_atom_type_scat_source
C C 0.0033 0.0016 'International Tables Vol C Tables 4.2.6.8 and 6.1.1.4'
H H 0.0000 0.0000 'International Tables Vol C Tables 4.2.6.8 and 6.1.1.4'
N N 0.0061 0.0033 'International Tables Vol C Tables 4.2.6.8 and 6.1.1.4'
O O 0.0106 0.0060 'International Tables Vol C Tables 4.2.6.8 and 6.1.1.4'
Cl Cl 0.1484 0.1585 'International Tables Vol C Tables 4.2.6.8 and 6.1.1.4'

loop_
_geom_angle_atom_site_label_1
_geom_angle_atom_site_label_2
_geom_angle_atom_site_label_3
_geom_angle
_geom_angle_site_symmetry_1
C4A N1A C1A 107.55(18) .
C9A N2A C6A 110.77(19) .
C9A N2A H2A 124.6 .
C6A N2A H2A 124.6 .
C11A N3A C14A 105.49(18) .
C16A N4A C19A 110.62(19) .
C16A N4A H4A 124.7 .
C19A N4A H4A 124.7 .
C20A C1A N1A 123.0(2) .
C20A C1A C2A 126.9(2) .
N1A C1A C2A 110.09(18) .
O1A C2A C1A 129.2(2) .
O1A C2A C3A 127.7(2) .
C1A C2A C3A 103.10(18) .
C4A C3A C21A 101.91(17) .
C4A C3A C2A 99.01(17) .
C21A C3A C2A 126.70(18) .
C4A C3A C3B 107.22(17) .
C21A C3A C3B 110.90(17) .
C2A C3A C3B 108.59(17) .
N1A C4A C5A 132.9(2) .
N1A C4A C3A 115.40(19) .
C5A C4A C3A 110.90(19) .
C6A C5A C4A 124.1(2) .
C6A C5A C22A 130.3(2) .
C4A C5A C22A 105.52(19) .
N2A C6A C5A 121.9(2) .
N2A C6A C7A 106.36(19) .
C5A C6A C7A 131.2(2) .
C8A C7A C6A 107.8(2) .
C8A C7A H7A 126.1 .
C6A C7A H7A 126.1 .
C7A C8A C9A 108.7(2) .
C7A C8A H8A 125.7 .
C9A C8A H8A 125.7 .
N2A C9A C10A 124.9(2) .
N2A C9A C8A 106.28(19) .
C10A C9A C8A 128.8(2) .
C9A C10A C11A 124.5(2) .
C9A C10A C27A 115.6(2) .
C11A C10A C27A 119.8(2) .
N3A C11A C10A 126.0(2) .
N3A C11A C12A 110.7(2) .
C10A C11A C12A 123.2(2) .
C13A C12A C11A 106.5(2) .
C13A C12A H12A 126.8 .
C11A C12A H12A 126.8 .
C12A C13A C14A 107.1(2) .
C12A C13A H13A 126.5 .
C14A C13A H13A 126.5 .
N3A C14A C15A 126.1(2) .
N3A C14A C13A 110.2(2) .
C15A C14A C13A 123.6(2) .
C14A C15A C16A 127.3(2) .
C14A C15A C33A 117.1(2) .
C16A C15A C33A 115.4(2) .
N4A C16A C15A 126.1(2) .
N4A C16A C17A 106.4(2) .
C15A C16A C17A 127.4(2) .
C18A C17A C16A 108.3(2) .
C18A C17A H17A 125.9 .
C16A C17A H17A 125.9 .
C17A C18A C19A 108.2(2) .
C17A C18A H18A 125.9 .
C19A C18A H18A 125.9 .
N4A C19A C18A 106.5(2) .
N4A C19A C20A 126.2(2) .
C18A C19A C20A 127.3(2) .
C1A C20A C19A 122.4(2) .
C1A C20A C39A 121.5(2) .
C19A C20A C39A 116.1(2) .
C23A C21A C22A 121.2(2) .
C23A C21A C3A 130.8(2) .
C22A C21A C3A 107.95(18) .
C26A C22A C21A 118.9(2) .
C26A C22A C5A 130.9(2) .
C21A C22A C5A 110.06(19) .
C21A C23A C24A 118.7(2) .
C21A C23A H23A 120.6 .
C24A C23A H23A 120.6 .
C25A C24A C23A 120.4(2) .
C25A C24A H24A 119.8 .
C23A C24A H24A 119.8 .
C26A C25A C24A 121.2(2) .
C26A C25A H25A 119.4 .
C24A C25A H25A 119.4 .
C25A C26A C22A 119.5(2) .
C25A C26A H26A 120.3 .
C22A C26A H26A 120.3 .
C28A C27A C32A 118.7(2) .
C28A C27A C10A 119.1(2) .
C32A C27A C10A 122.3(2) .
C29A C28A C27A 120.9(2) .
C29A C28A H28A 119.6 .
C27A C28A H28A 119.6 .
C30A C29A C28A 120.0(2) .
C30A C29A H29A 120.0 .
C28A C29A H29A 120.0 .
C29A C30A C31A 120.0(2) .
C29A C30A H30A 120.0 .
C31A C30A H30A 120.0 .
C30A C31A C32A 120.0(2) .
C30A C31A H31A 120.0 .
C32A C31A H31A 120.0 .
C27A C32A C31A 120.5(2) .
C27A C32A H32A 119.8 .
C31A C32A H32A 119.8 .
C34A C33A C38C 119.2(2) .
C34A C33A C15A 121.7(2) .
C38C C33A C15A 119.0(2) .
C35A C34A C33A 120.5(3) .
C35A C34A H34A 119.8 .
C33A C34A H34A 119.8 .
C36A C35A C34A 119.7(3) .
C36A C35A H35A 120.2 .
C34A C35A H35A 120.2 .
C35A C36A C37C 120.8(3) .
C35A C36A H36A 119.6 .
C37C C36A H36A 119.6 .
C36A C37C C38C 119.6(3) .
C37C C38C C33A 120.2(3) .
C44A C39A C40A 118.3(2) .
C44A C39A C20A 121.8(2) .
C40A C39A C20A 120.0(2) .
C39A C40A C41A 120.7(3) .
C39A C40A H40A 119.7 .
C41A C40A H40A 119.7 .
C42A C41A C40A 120.4(3) .
C42A C41A H41A 119.8 .
C40A C41A H41A 119.8 .
C41A C42A C43A 119.4(3) .
C41A C42A H42A 120.3 .
C43A C42A H42A 120.3 .
C42A C43A C44A 120.2(3) .
C42A C43A H43A 119.9 .
C44A C43A H43A 119.9 .
C39A C44A C43A 121.0(3) .
C39A C44A H44A 119.5 .
C43A C44A H44A 119.5 .
C4B N1B C1B 107.24(18) .
C6B N2B C9B 110.50(19) .
C6B N2B H2B 124.7 .
C9B N2B H2B 124.7 .
C11B N3B C14B 105.33(19) .
C16B N4B C19B 110.40(19) .
C16B N4B H4B 124.8 .
C19B N4B H4B 124.8 .
C20B C1B N1B 125.1(2) .
C20B C1B C2B 124.9(2) .
N1B C1B C2B 109.91(18) .
O1B C2B C1B 128.6(2) .
O1B C2B C3B 127.5(2) .
C1B C2B C3B 103.81(18) .
C4B C3B C22B 101.39(17) .
C4B C3B C2B 99.65(17) .
C22B C3B C2B 125.69(18) .
C4B C3B C3A 111.24(17) .
C22B C3B C3A 110.07(17) .
C2B C3B C3A 107.69(17) .
N1B C4B C5B 132.7(2) .
N1B C4B C3B 115.13(19) .
C5B C4B C3B 110.74(19) .
C6B C5B C4B 124.5(2) .
C6B C5B C21B 129.9(2) .
C4B C5B C21B 105.42(19) .
N2B C6B C5B 122.5(2) .
N2B C6B C7B 106.71(19) .
C5B C6B C7B 130.7(2) .
C8B C7B C6B 108.1(2) .
C8B C7B H7B 125.9 .
C6B C7B H7B 125.9 .
C7B C8B C9B 108.4(2) .
C7B C8B H8B 125.8 .
C9B C8B H8B 125.8 .
N2B C9B C10B 125.3(2) .
N2B C9B C8B 106.3(2) .
C10B C9B C8B 128.4(2) .
C9B C10B C11B 124.7(2) .
C9B C10B C27B 116.2(2) .
C11B C10B C27B 119.1(2) .
N3B C11B C10B 126.0(2) .
N3B C11B C12B 110.9(2) .
C10B C11B C12B 123.1(2) .
C13B C12B C11B 106.6(2) .
C13B C12B H12B 126.7 .
C11B C12B H12B 126.7 .
C12B C13B C14B 106.9(2) .
C12B C13B H13B 126.5 .
C14B C13B H13B 126.5 .
N3B C14B C15B 127.0(2) .
N3B C14B C13B 110.2(2) .
C15B C14B C13B 122.8(2) .
C14B C15B C16B 127.3(2) .
C14B C15B C33B 118.2(2) .
C16B C15B C33B 114.4(2) .
N4B C16B C15B 126.4(2) .
N4B C16B C17B 106.4(2) .
C15B C16B C17B 127.2(2) .
C18B C17B C16B 108.5(2) .
C18B C17B H17B 125.8 .
C16B C17B H17B 125.8 .
C17B C18B C19B 107.9(2) .
C17B C18B H18B 126.1 .
C19B C18B H18B 126.1 .
N4B C19B C20B 125.1(2) .
N4B C19B C18B 106.9(2) .
C20B C19B C18B 128.0(2) .
C1B C20B C19B 123.1(2) .
C1B C20B C39B 118.2(2) .
C19B C20B C39B 118.6(2) .
C26B C21B C22B 119.1(2) .
C26B C21B C5B 131.2(2) .
C22B C21B C5B 109.57(19) .
C23B C22B C21B 121.8(2) .
C23B C22B C3B 129.6(2) .
C21B C22B C3B 108.37(19) .
C22B C23B C24B 118.2(2) .
C22B C23B H23B 120.9 .
C24B C23B H23B 120.9 .
C25B C24B C23B 120.6(2) .
C25B C24B H24B 119.7 .
C23B C24B H24B 119.7 .
C24B C25B C26B 121.2(2) .
C24B C25B H25B 119.4 .
C26B C25B H25B 119.4 .
C21B C26B C25B 119.0(2) .
C21B C26B H26B 120.5 .
C25B C26B H26B 120.5 .
C28B C27B C32B 118.5(2) .
C28B C27B C10B 120.3(2) .
C32B C27B C10B 121.2(2) .
C29B C28B C27B 121.1(2) .
C29B C28B H28B 119.4 .
C27B C28B H28B 119.4 .
C30B C29B C28B 119.7(2) .
C30B C29B H29B 120.1 .
C28B C29B H29B 120.1 .
C31B C30B C29B 119.7(2) .
C31B C30B H30B 120.1 .
C29B C30B H30B 120.1 .
C30B C31B C32B 120.7(2) .
C30B C31B H31B 119.7 .
C32B C31B H31B 119.7 .
C31B C32B C27B 120.2(2) .
C31B C32B H32B 119.9 .
C27B C32B H32B 119.9 .
C38B C33B C34B 118.9(2) .
C38B C33B C15B 119.8(2) .
C34B C33B C15B 121.2(2) .
C35B C34B C33B 120.3(3) .
C35B C34B H34B 119.9 .
C33B C34B H34B 119.9 .
C36B C35B C34B 120.4(3) .
C36B C35B H35B 119.8 .
C34B C35B H35B 119.8 .
C37B C36B C35B 119.7(2) .
C37B C36B H36B 120.2 .
C35B C36B H36B 120.2 .
C36B C37B C38B 119.7(3) .
C36B C37B H37B 120.1 .
C38B C37B H37B 120.1 .
C33B C38B C37B 121.0(3) .
C33B C38B H38B 119.5 .
C37B C38B H38B 119.5 .
C40B C39B C44B 119.1(2) .
C40B C39B C20B 121.8(2) .
C44B C39B C20B 118.9(2) .
C41B C40B C39B 120.3(2) .
C41B C40B H40B 119.9 .
C39B C40B H40B 119.9 .
C42B C41B C40B 120.4(2) .
C42B C41B H41B 119.8 .
C40B C41B H41B 119.8 .
C41B C42B C43B 119.8(2) .
C41B C42B H42B 120.1 .
C43B C42B H42B 120.1 .
C42B C43B C44B 120.1(2) .
C42B C43B H43B 119.9 .
C44B C43B H43B 119.9 .
C39B C44B C43B 120.3(2) .
C39B C44B H44B 119.9 .
C43B C44B H44B 119.9 .
C2S C1S H1S1 109.5 .
C2S C1S H1S2 109.5 .
H1S1 C1S H1S2 109.5 .
C2S C1S H1S3 109.5 .
H1S1 C1S H1S3 109.5 .
H1S2 C1S H1S3 109.5 .
O1S C2S C1S 106.2(3) .
O1S C2S H2S1 110.5 .
C1S C2S H2S1 110.5 .
O1S C2S H2S2 110.5 .
C1S C2S H2S2 110.5 .
H2S1 C2S H2S2 108.7 .
C2S O1S C3S 107.7(3) .
O1S C3S C4S 103.2(3) .
O1S C3S H3S1 111.1 .
C4S C3S H3S1 111.1 .
O1S C3S H3S2 111.1 .
C4S C3S H3S2 111.1 .
H3S1 C3S H3S2 109.1 .
C3S C4S H4S1 109.5 .
C3S C4S H4S2 109.5 .
H4S1 C4S H4S2 109.5 .
C3S C4S H4S3 109.5 .
H4S1 C4S H4S3 109.5 .
H4S2 C4S H4S3 109.5 .
O2S C6S C5S 110.3(6) .
O2S C6S H6S1 109.6 .
C5S C6S H6S1 109.6 .
O2S C6S H6S2 109.6 .
C5S C6S H6S2 109.6 .
H6S1 C6S H6S2 108.1 .
C6S O2S C7S 112.6(5) .
O2S C7S C8S 109.9(5) .
O2S C7S H7S1 109.7 .
C8S C7S H7S1 109.7 .
O2S C7S H7S2 109.7 .
C8S C7S H7S2 109.7 .
H7S1 C7S H7S2 108.2 .
Cl1S C11S Cl2S 111.1(6) .
Cl1S C11S H11A 109.4 .
Cl2S C11S H11A 109.4 .
Cl1S C11S H11B 109.4 .
Cl2S C11S H11B 109.4 .
H11A C11S H11B 108.0 .
C9S O3S C9S 113.4(3) 2_656
O3S C9S C10S 108.9(3) .
O3S C9S H9A 109.9 .
C10S C9S H9A 109.9 .
O3S C9S H9B 109.9 .
C10S C9S H9B 109.9 .
H9A C9S H9B 108.3 .
C9S C10S H10A 109.5 .
C9S C10S H10B 109.5 .
H10A C10S H10B 109.5 .
C9S C10S H10C 109.5 .
H10A C10S H10C 109.5 .
H10B C10S H10C 109.5 .

loop_
_geom_bond_atom_site_label_1
_geom_bond_atom_site_label_2
_geom_bond_distance
_geom_bond_site_symmetry_2
O1A C2A 1.208(3) .
N1A C4A 1.318(3) .
N1A C1A 1.390(3) .
N2A C9A 1.371(3) .
N2A C6A 1.371(3) .
N2A H2A 0.8800 .
N3A C11A 1.368(3) .
N3A C14A 1.377(3) .
N4A C16A 1.370(3) .
N4A C19A 1.373(3) .
N4A H4A 0.8800 .
C1A C20A 1.382(3) .
C1A C2A 1.517(3) .
C2A C3A 1.544(3) .
C3A C4A 1.502(3) .
C3A C21A 1.507(3) .
C3A C3B 1.634(3) .
C4A C5A 1.406(3) .
C5A C6A 1.390(3) .
C5A C22A 1.469(3) .
C6A C7A 1.440(3) .
C7A C8A 1.358(3) .
C7A H7A 0.9500 .
C8A C9A 1.431(3) .
C8A H8A 0.9500 .
C9A C10A 1.392(3) .
C10A C11A 1.412(3) .
C10A C27A 1.496(3) .
C11A C12A 1.457(3) .
C12A C13A 1.345(3) .
C12A H12A 0.9500 .
C13A C14A 1.453(3) .
C13A H13A 0.9500 .
C14A C15A 1.400(3) .
C15A C16A 1.412(3) .
C15A C33A 1.498(3) .
C16A C17A 1.419(3) .
C17A C18A 1.368(3) .
C17A H17A 0.9500 .
C18A C19A 1.418(3) .
C18A H18A 0.9500 .
C19A C20A 1.419(3) .
C20A C39A 1.495(3) .
C21A C23A 1.384(3) .
C21A C22A 1.421(3) .
C22A C26A 1.396(3) .
C23A C24A 1.396(3) .
C23A H23A 0.9500 .
C24A C25A 1.390(3) .
C24A H24A 0.9500 .
C25A C26A 1.384(3) .
C25A H25A 0.9500 .
C26A H26A 0.9500 .
C27A C28A 1.392(3) .
C27A C32A 1.392(3) .
C28A C29A 1.388(3) .
C28A H28A 0.9500 .
C29A C30A 1.379(4) .
C29A H29A 0.9500 .
C30A C31A 1.386(4) .
C30A H30A 0.9500 .
C31A C32A 1.394(3) .
C31A H31A 0.9500 .
C32A H32A 0.9500 .
C33A C34A 1.394(4) .
C33A C38C 1.398(3) .
C34A C35A 1.392(4) .
C34A H34A 0.9500 .
C35A C36A 1.382(5) .
C35A H35A 0.9500 .
C36A C37C 1.387(5) .
C36A H36A 0.9500 .
C37C C38C 1.396(4) .
C39A C44A 1.379(4) .
C39A C40A 1.387(3) .
C40A C41A 1.389(4) .
C40A H40A 0.9500 .
C41A C42A 1.371(4) .
C41A H41A 0.9500 .
C42A C43A 1.377(4) .
C42A H42A 0.9500 .
C43A C44A 1.390(4) .
C43A H43A 0.9500 .
C44A H44A 0.9500 .
O1B C2B 1.210(3) .
N1B C4B 1.328(3) .
N1B C1B 1.385(3) .
N2B C6B 1.375(3) .
N2B C9B 1.376(3) .
N2B H2B 0.8800 .
N3B C11B 1.367(3) .
N3B C14B 1.379(3) .
N4B C16B 1.369(3) .
N4B C19B 1.373(3) .
N4B H4B 0.8800 .
C1B C20B 1.382(3) .
C1B C2B 1.513(3) .
C2B C3B 1.514(3) .
C3B C4B 1.503(3) .
C3B C22B 1.504(3) .
C4B C5B 1.412(3) .
C5B C6B 1.397(3) .
C5B C21B 1.478(3) .
C6B C7B 1.426(3) .
C7B C8B 1.365(3) .
C7B H7B 0.9500 .
C8B C9B 1.431(3) .
C8B H8B 0.9500 .
C9B C10B 1.392(3) .
C10B C11B 1.418(3) .
C10B C27B 1.497(3) .
C11B C12B 1.451(3) .
C12B C13B 1.345(3) .
C12B H12B 0.9500 .
C13B C14B 1.453(3) .
C13B H13B 0.9500 .
C14B C15B 1.402(3) .
C15B C16B 1.405(3) .
C15B C33B 1.502(3) .
C16B C17B 1.423(3) .
C17B C18B 1.365(3) .
C17B H17B 0.9500 .
C18B C19B 1.419(3) .
C18B H18B 0.9500 .
C19B C20B 1.415(3) .
C20B C39B 1.499(3) .
C21B C26B 1.392(3) .
C21B C22B 1.414(3) .
C22B C23B 1.386(3) .
C23B C24B 1.395(3) .
C23B H23B 0.9500 .
C24B C25B 1.389(4) .
C24B H24B 0.9500 .
C25B C26B 1.395(3) .
C25B H25B 0.9500 .
C26B H26B 0.9500 .
C27B C28B 1.390(3) .
C27B C32B 1.398(3) .
C28B C29B 1.389(4) .
C28B H28B 0.9500 .
C29B C30B 1.384(4) .
C29B H29B 0.9500 .
C30B C31B 1.383(4) .
C30B H30B 0.9500 .
C31B C32B 1.384(3) .
C31B H31B 0.9500 .
C32B H32B 0.9500 .
C33B C38B 1.386(4) .
C33B C34B 1.388(4) .
C34B C35B 1.388(4) .
C34B H34B 0.9500 .
C35B C36B 1.386(4) .
C35B H35B 0.9500 .
C36B C37B 1.381(4) .
C36B H36B 0.9500 .
C37B C38B 1.391(4) .
C37B H37B 0.9500 .
C38B H38B 0.9500 .
C39B C40B 1.387(3) .
C39B C44B 1.388(3) .
C40B C41B 1.386(4) .
C40B H40B 0.9500 .
C41B C42B 1.375(4) .
C41B H41B 0.9500 .
C42B C43B 1.380(4) .
C42B H42B 0.9500 .
C43B C44B 1.391(3) .
C43B H43B 0.9500 .
C44B H44B 0.9500 .
C1S C2S 1.575(5) .
C1S H1S1 0.9800 .
C1S H1S2 0.9800 .
C1S H1S3 0.9800 .
C2S O1S 1.417(3) .
C2S H2S1 0.9900 .
C2S H2S2 0.9900 .
O1S C3S 1.419(3) .
C3S C4S 1.636(5) .
C3S H3S1 0.9900 .
C3S H3S2 0.9900 .
C4S H4S1 0.9800 .
C4S H4S2 0.9800 .
C4S H4S3 0.9800 .
C5S C6S 1.480(9) .
C5S H5S1 0.9800 .
C5S H5S2 0.9800 .
C5S H5S3 0.9800 .
C6S O2S 1.401(8) .
C6S H6S1 0.9900 .
C6S H6S2 0.9900 .
O2S C7S 1.422(7) .
C7S C8S 1.497(10) .
C7S H7S1 0.9900 .
C7S H7S2 0.9900 .
C8S H8S1 0.9800 .
C8S H8S2 0.9800 .
C8S H8S3 0.9800 .
Cl1S C11S 1.745(5) .
Cl2S C11S 1.752(5) .
C11S H11A 0.9900 .
C11S H11B 0.9900 .
O3S C9S 1.410(3) 2_656
O3S C9S 1.410(3) .
C9S C10S 1.489(5) .
C9S H9A 0.9900 .
C9S H9B 0.9900 .
C10S H10A 0.9800 .
C10S H10B 0.9800 .
C10S H10C 0.9800 .

loop_
_geom_torsion_atom_site_label_1
_geom_torsion_atom_site_label_2
_geom_torsion_atom_site_label_3
_geom_torsion_atom_site_label_4
_geom_torsion
_geom_torsion_site_symmetry_1
C4A N1A C1A C20A -178.3(2) .
C4A N1A C1A C2A 3.6(2) .
C20A C1A C2A O1A -13.4(4) .
N1A C1A C2A O1A 164.6(2) .
C20A C1A C2A C3A 165.8(2) .
N1A C1A C2A C3A -16.1(2) .
O1A C2A C3A C4A -160.6(2) .
C1A C2A C3A C4A 20.1(2) .
O1A C2A C3A C21A -48.4(3) .
C1A C2A C3A C21A 132.4(2) .
O1A C2A C3A C3B 87.7(3) .
C1A C2A C3A C3B -91.55(19) .
C1A N1A C4A C5A -157.2(2) .
C1A N1A C4A C3A 11.8(3) .
C21A C3A C4A N1A -151.64(19) .
C2A C3A C4A N1A -21.0(2) .
C3B C3A C4A N1A 91.8(2) .
C21A C3A C4A C5A 19.7(2) .
C2A C3A C4A C5A 150.38(18) .
C3B C3A C4A C5A -96.8(2) .
N1A C4A C5A C6A -30.3(4) .
C3A C4A C5A C6A 160.4(2) .
N1A C4A C5A C22A 153.3(2) .
C3A C4A C5A C22A -16.0(2) .
C9A N2A C6A C5A -168.8(2) .
C9A N2A C6A C7A 3.5(2) .
C4A C5A C6A N2A -1.1(3) .
C22A C5A C6A N2A 174.4(2) .
C4A C5A C6A C7A -171.3(2) .
C22A C5A C6A C7A 4.2(4) .
N2A C6A C7A C8A -2.5(3) .
C5A C6A C7A C8A 168.9(2) .
C6A C7A C8A C9A 0.6(3) .
C6A N2A C9A C10A 175.5(2) .
C6A N2A C9A C8A -3.2(2) .
C7A C8A C9A N2A 1.5(3) .
C7A C8A C9A C10A -177.0(2) .
N2A C9A C10A C11A 7.6(4) .
C8A C9A C10A C11A -174.1(2) .
N2A C9A C10A C27A -171.5(2) .
C8A C9A C10A C27A 6.8(3) .
C14A N3A C11A C10A 173.9(2) .
C14A N3A C11A C12A -2.7(2) .
C9A C10A C11A N3A -0.2(4) .
C27A C10A C11A N3A 178.9(2) .
C9A C10A C11A C12A 176.0(2) .
C27A C10A C11A C12A -4.9(3) .
N3A C11A C12A C13A 2.8(3) .
C10A C11A C12A C13A -173.9(2) .
C11A C12A C13A C14A -1.7(3) .
C11A N3A C14A C15A -174.4(2) .
C11A N3A C14A C13A 1.6(2) .
C12A C13A C14A N3A 0.1(3) .
C12A C13A C14A C15A 176.3(2) .
N3A C14A C15A C16A -6.5(4) .
C13A C14A C15A C16A 177.9(2) .
N3A C14A C15A C33A 169.3(2) .
C13A C14A C15A C33A -6.3(3) .
C19A N4A C16A C15A -176.5(2) .
C19A N4A C16A C17A 0.1(3) .
C14A C15A C16A N4A -2.2(4) .
C33A C15A C16A N4A -178.2(2) .
C14A C15A C16A C17A -178.2(2) .
C33A C15A C16A C17A 5.9(3) .
N4A C16A C17A C18A -0.3(3) .
C15A C16A C17A C18A 176.3(2) .
C16A C17A C18A C19A 0.3(3) .
C16A N4A C19A C18A 0.1(3) .
C16A N4A C19A C20A 178.2(2) .
C17A C18A C19A N4A -0.3(3) .
C17A C18A C19A C20A -178.4(2) .
N1A C1A C20A C19A 10.5(3) .
C2A C1A C20A C19A -171.6(2) .
N1A C1A C20A C39A -169.6(2) .
C2A C1A C20A C39A 8.2(4) .
N4A C19A C20A C1A 0.8(4) .
C18A C19A C20A C1A 178.5(2) .
N4A C19A C20A C39A -179.1(2) .
C18A C19A C20A C39A -1.3(3) .
C4A C3A C21A C23A 168.0(2) .
C2A C3A C21A C23A 57.1(3) .
C3B C3A C21A C23A -78.2(3) .
C4A C3A C21A C22A -15.6(2) .
C2A C3A C21A C22A -126.5(2) .
C3B C3A C21A C22A 98.3(2) .
C23A C21A C22A C26A 0.5(3) .
C3A C21A C22A C26A -176.36(19) .
C23A C21A C22A C5A -176.2(2) .
C3A C21A C22A C5A 7.0(2) .
C6A C5A C22A C26A 13.2(4) .
C4A C5A C22A C26A -170.7(2) .
C6A C5A C22A C21A -170.7(2) .
C4A C5A C22A C21A 5.4(2) .
C22A C21A C23A C24A 0.4(3) .
C3A C21A C23A C24A 176.4(2) .
C21A C23A C24A C25A -1.1(3) .
C23A C24A C25A C26A 0.9(4) .
C24A C25A C26A C22A 0.0(3) .
C21A C22A C26A C25A -0.7(3) .
C5A C22A C26A C25A 175.2(2) .
C9A C10A C27A C28A 62.6(3) .
C11A C10A C27A C28A -116.5(3) .
C9A C10A C27A C32A -116.0(2) .
C11A C10A C27A C32A 64.8(3) .
C32A C27A C28A C29A -0.1(4) .
C10A C27A C28A C29A -178.8(2) .
C27A C28A C29A C30A 1.4(4) .
C28A C29A C30A C31A -1.3(4) .
C29A C30A C31A C32A -0.1(4) .
C28A C27A C32A C31A -1.3(3) .
C10A C27A C32A C31A 177.3(2) .
C30A C31A C32A C27A 1.5(4) .
C14A C15A C33A C34A 66.1(3) .
C16A C15A C33A C34A -117.6(3) .
C14A C15A C33A C38C -111.4(3) .
C16A C15A C33A C38C 64.9(3) .
C38C C33A C34A C35A 1.4(4) .
C15A C33A C34A C35A -176.1(2) .
C33A C34A C35A C36A -1.4(4) .
C34A C35A C36A C37C 0.6(4) .
C35A C36A C37C C38C 0.3(4) .
C36A C37C C38C C33A -0.3(4) .
C34A C33A C38C C37C -0.5(4) .
C15A C33A C38C C37C 177.0(2) .
C1A C20A C39A C44A -81.4(3) .
C19A C20A C39A C44A 98.5(3) .
C1A C20A C39A C40A 100.1(3) .
C19A C20A C39A C40A -80.0(3) .
C44A C39A C40A C41A -1.6(4) .
C20A C39A C40A C41A 177.0(2) .
C39A C40A C41A C42A 1.3(4) .
C40A C41A C42A C43A 0.0(4) .
C41A C42A C43A C44A -1.0(5) .
C40A C39A C44A C43A 0.6(5) .
C20A C39A C44A C43A -177.9(3) .
C42A C43A C44A C39A 0.7(5) .
C4B N1B C1B C20B 175.7(2) .
C4B N1B C1B C2B -7.6(2) .
C20B C1B C2B O1B 17.1(4) .
N1B C1B C2B O1B -159.6(2) .
C20B C1B C2B C3B -165.2(2) .
N1B C1B C2B C3B 18.0(2) .
O1B C2B C3B C4B 158.3(2) .
C1B C2B C3B C4B -19.3(2) .
O1B C2B C3B C22B 46.7(3) .
C1B C2B C3B C22B -131.0(2) .
O1B C2B C3B C3A -85.6(3) .
C1B C2B C3B C3A 96.75(19) .
C4A C3A C3B C4B -72.6(2) .
C21A C3A C3B C4B 176.96(18) .
C2A C3A C3B C4B 33.5(2) .
C4A C3A C3B C22B 39.0(2) .
C21A C3A C3B C22B -71.5(2) .
C2A C3A C3B C22B 145.08(18) .
C4A C3A C3B C2B 179.20(17) .
C21A C3A C3B C2B 68.7(2) .
C2A C3A C3B C2B -74.7(2) .
C1B N1B C4B C5B 158.3(2) .
C1B N1B C4B C3B -6.6(3) .
C22B C3B C4B N1B 146.84(19) .
C2B C3B C4B N1B 17.2(2) .
C3A C3B C4B N1B -96.2(2) .
C22B C3B C4B C5B -21.3(2) .
C2B C3B C4B C5B -150.91(18) .
C3A C3B C4B C5B 95.7(2) .
N1B C4B C5B C6B 25.6(4) .
C3B C4B C5B C6B -169.1(2) .
N1B C4B C5B C21B -150.2(2) .
C3B C4B C5B C21B 15.1(2) .
C9B N2B C6B C5B 176.8(2) .
C9B N2B C6B C7B -0.3(3) .
C4B C5B C6B N2B -5.4(3) .
C21B C5B C6B N2B 169.4(2) .
C4B C5B C6B C7B 170.9(2) .
C21B C5B C6B C7B -14.3(4) .
N2B C6B C7B C8B 0.6(3) .
C5B C6B C7B C8B -176.2(2) .
C6B C7B C8B C9B -0.6(3) .
C6B N2B C9B C10B 176.6(2) .
C6B N2B C9B C8B -0.1(3) .
C7B C8B C9B N2B 0.4(3) .
C7B C8B C9B C10B -176.1(2) .
N2B C9B C10B C11B -2.1(4) .
C8B C9B C10B C11B 173.8(2) .
N2B C9B C10B C27B 178.3(2) .
C8B C9B C10B C27B -5.8(4) .
C14B N3B C11B C10B 179.5(2) .
C14B N3B C11B C12B -0.1(3) .
C9B C10B C11B N3B -1.9(4) .
C27B C10B C11B N3B 177.7(2) .
C9B C10B C11B C12B 177.6(2) .
C27B C10B C11B C12B -2.8(3) .
N3B C11B C12B C13B -0.1(3) .
C10B C11B C12B C13B -179.7(2) .
C11B C12B C13B C14B 0.2(3) .
C11B N3B C14B C15B -179.1(2) .
C11B N3B C14B C13B 0.3(3) .
C12B C13B C14B N3B -0.3(3) .
C12B C13B C14B C15B 179.0(2) .
N3B C14B C15B C16B 0.2(4) .
C13B C14B C15B C16B -179.1(2) .
N3B C14B C15B C33B 176.7(2) .
C13B C14B C15B C33B -2.5(4) .
C19B N4B C16B C15B 176.2(2) .
C19B N4B C16B C17B -1.3(3) .
C14B C15B C16B N4B 0.8(4) .
C33B C15B C16B N4B -175.9(2) .
C14B C15B C16B C17B 177.7(3) .
C33B C15B C16B C17B 1.1(4) .
N4B C16B C17B C18B 0.8(3) .
C15B C16B C17B C18B -176.7(2) .
C16B C17B C18B C19B 0.0(3) .
C16B N4B C19B C20B -176.5(2) .
C16B N4B C19B C18B 1.3(3) .
C17B C18B C19B N4B -0.8(3) .
C17B C18B C19B C20B 176.9(2) .
N1B C1B C20B C19B 0.3(4) .
C2B C1B C20B C19B -175.9(2) .
N1B C1B C20B C39B -175.6(2) .
C2B C1B C20B C39B 8.1(3) .
N4B C19B C20B C1B 2.4(4) .
C18B C19B C20B C1B -175.0(2) .
N4B C19B C20B C39B 178.3(2) .
C18B C19B C20B C39B 1.0(4) .
C6B C5B C21B C26B -2.5(4) .
C4B C5B C21B C26B 173.0(2) .
C6B C5B C21B C22B -177.6(2) .
C4B C5B C21B C22B -2.1(2) .
C26B C21B C22B C23B -2.6(3) .
C5B C21B C22B C23B 173.2(2) .
C26B C21B C22B C3B 172.71(19) .
C5B C21B C22B C3B -11.5(2) .
C4B C3B C22B C23B -165.8(2) .
C2B C3B C22B C23B -55.0(3) .
C3A C3B C22B C23B 76.3(3) .
C4B C3B C22B C21B 19.3(2) .
C2B C3B C22B C21B 130.1(2) .
C3A C3B C22B C21B -98.5(2) .
C21B C22B C23B C24B 2.3(3) .
C3B C22B C23B C24B -172.0(2) .
C22B C23B C24B C25B 0.3(3) .
C23B C24B C25B C26B -2.5(4) .
C22B C21B C26B C25B 0.4(3) .
C5B C21B C26B C25B -174.3(2) .
C24B C25B C26B C21B 2.1(3) .
C9B C10B C27B C28B -62.4(3) .
C11B C10B C27B C28B 118.0(3) .
C9B C10B C27B C32B 114.8(3) .
C11B C10B C27B C32B -64.9(3) .
C32B C27B C28B C29B 0.4(4) .
C10B C27B C28B C29B 177.6(2) .
C27B C28B C29B C30B -0.9(4) .
C28B C29B C30B C31B 0.7(4) .
C29B C30B C31B C32B 0.0(4) .
C30B C31B C32B C27B -0.6(4) .
C28B C27B C32B C31B 0.4(4) .
C10B C27B C32B C31B -176.9(2) .
C14B C15B C33B C38B -84.6(3) .
C16B C15B C33B C38B 92.3(3) .
C14B C15B C33B C34B 99.5(3) .
C16B C15B C33B C34B -83.5(3) .
C38B C33B C34B C35B -0.3(4) .
C15B C33B C34B C35B 175.5(2) .
C33B C34B C35B C36B -0.7(4) .
C34B C35B C36B C37B 1.5(4) .
C35B C36B C37B C38B -1.3(4) .
C34B C33B C38B C37B 0.5(4) .
C15B C33B C38B C37B -175.4(2) .
C36B C37B C38B C33B 0.3(4) .
C1B C20B C39B C40B -99.8(3) .
C19B C20B C39B C40B 84.1(3) .
C1B C20B C39B C44B 75.6(3) .
C19B C20B C39B C44B -100.6(3) .
C44B C39B C40B C41B -1.7(4) .
C20B C39B C40B C41B 173.7(2) .
C39B C40B C41B C42B 1.3(4) .
C40B C41B C42B C43B 0.2(4) .
C41B C42B C43B C44B -1.4(4) .
C40B C39B C44B C43B 0.6(4) .
C20B C39B C44B C43B -174.9(2) .
C42B C43B C44B C39B 1.0(4) .
C1S C2S O1S C3S 177.1(3) .
C2S O1S C3S C4S 179.8(2) .
C5S C6S O2S C7S 176.6(6) .
C6S O2S C7S C8S -175.6(6) .
C9S O3S C9S C10S -173.2(3) 2_656
